data_7022034
loop_
_publ_author_name
'Chevrier, In\`es'
'Sagu\'e, Jorge L'
'Brunetto, Priscilla S.'
'Khanna, Nina'
'Rajacic, Zarko'
'Fromm, Katharina M.'

_publ_section_title
;
 Rings, chains and helices: new antimicrobial silver coordination
 compounds with (iso-)nicotinic acid derivatives.
;
_journal_issue 1
_journal_name_full 'Dalton transactions (Cambridge, England : 2003)'
_journal_page_first 217
_journal_page_last 231
_journal_paper_doi 10.1039/c2dt31259j
_journal_volume 42
_journal_year 2013
_chemical_formula_moiety 'C40 H48 Ag4 N4 O14,4(N1 O3)'
_chemical_formula_sum 'C40 H48 Ag4 N8 O26'
_chemical_formula_weight 1488.34
_chemical_name_common 'bisnicotinate tetraethyleneglycol'
_chemical_name_systematic
;
?
;
_space_group_IT_number 14
_symmetry_cell_setting monoclinic
_symmetry_space_group_name_Hall '-P 2ybc'
_symmetry_space_group_name_H-M 'P 1 21/c 1'
_atom_sites_solution_hydrogens geom
_atom_sites_solution_primary direct
_atom_sites_solution_secondary difmap
_audit_creation_method SHELXL-97
_cell_angle_alpha 90.00
_cell_angle_beta 91.243(13)
_cell_angle_gamma 90.00
_cell_formula_units_Z 2
_cell_length_a 9.9254(16)
_cell_length_b 7.9338(10)
_cell_length_c 31.910(5)
_cell_measurement_reflns_used 9663
_cell_measurement_temperature 200(2)
_cell_measurement_theta_max 27.07
_cell_measurement_theta_min 1.95
_cell_volume 2512.2(6)
_computing_cell_refinement Xarea
_computing_data_collection Xarea
_computing_data_reduction Xarea
_computing_molecular_graphics diamond
_computing_publication_material word
_computing_structure_refinement 'SHELXL-97 (Sheldrick, 2008)'
_computing_structure_solution 'SHELXL-97 (Sheldrick, 2008)'
_diffrn_ambient_temperature 200(2)
_diffrn_detector_area_resol_mean 6.67
_diffrn_measured_fraction_theta_full 0.994
_diffrn_measured_fraction_theta_max 0.994
_diffrn_measurement_device_type 'STOE IPDS 2T'
_diffrn_measurement_method 'rotation method'
_diffrn_radiation_monochromator graphite
_diffrn_radiation_source 'fine-focus sealed tube'
_diffrn_radiation_type MoK\a
_diffrn_radiation_wavelength 0.71073
_diffrn_reflns_av_R_equivalents 0.1859
_diffrn_reflns_av_sigmaI/netI 0.1690
_diffrn_reflns_limit_h_max 12
_diffrn_reflns_limit_h_min -12
_diffrn_reflns_limit_k_max 10
_diffrn_reflns_limit_k_min -10
_diffrn_reflns_limit_l_max 40
_diffrn_reflns_limit_l_min -40
_diffrn_reflns_number 17935
_diffrn_reflns_theta_full 26.74
_diffrn_reflns_theta_max 26.74
_diffrn_reflns_theta_min 2.05
_exptl_absorpt_coefficient_mu 1.635
_exptl_absorpt_correction_T_max 1.0000
_exptl_absorpt_correction_T_min 0.8208
_exptl_absorpt_correction_type multi-scan
_exptl_absorpt_process_details
;
multi-scan from symmetry-related measurements
Sortav (Blessing 1995)
;
_exptl_crystal_colour white
_exptl_crystal_density_diffrn 1.968
_exptl_crystal_density_method 'not measured'
_exptl_crystal_description needle
_exptl_crystal_F_000 1480
_exptl_crystal_size_max 0.10
_exptl_crystal_size_mid 0.05
_exptl_crystal_size_min 0.05
_refine_diff_density_max 2.314
_refine_diff_density_min -1.166
_refine_diff_density_rms 0.181
_refine_ls_extinction_method none
_refine_ls_goodness_of_fit_ref 1.126
_refine_ls_hydrogen_treatment mixed
_refine_ls_matrix_type full
_refine_ls_number_parameters 327
_refine_ls_number_reflns 5298
_refine_ls_number_restraints 0
_refine_ls_restrained_S_all 1.126
_refine_ls_R_factor_all 0.1907
_refine_ls_R_factor_gt 0.0961
_refine_ls_shift/su_max 0.002
_refine_ls_shift/su_mean 0.000
_refine_ls_structure_factor_coef Fsqd
_refine_ls_weighting_details 'calc w=1/[\s^2^(Fo^2^)+(0.0486P)^2^+0.0000P] where P=(Fo^2^+2Fc^2^)/3'
_refine_ls_weighting_scheme calc
_refine_ls_wR_factor_gt 0.1530
_refine_ls_wR_factor_ref 0.1782
_reflns_number_gt 2635
_reflns_number_total 5298
_reflns_threshold_expression >2\s(I)
_cod_data_source_file c2dt31259j.txt
_cod_data_source_block l4nagno3
_cod_original_sg_symbol_H-M 'P 21/c'
_cod_database_code 7022034

loop_
_symmetry_equiv_pos_as_xyz
'x, y, z'
'-x, y+1/2, -z+1/2'
'-x, -y, -z'
'x, -y-1/2, z-1/2'

loop_
_atom_site_label
_atom_site_type_symbol
_atom_site_fract_x
_atom_site_fract_y
_atom_site_fract_z
_atom_site_U_iso_or_equiv
_atom_site_adp_type
_atom_site_occupancy
_atom_site_symmetry_multiplicity
_atom_site_calc_flag
_atom_site_refinement_flags
Ag1 Ag -0.56094(9) 0.83541(14) -0.02466(3) 0.0420(3) Uani 1 1 d .
Ag2 Ag 0.38239(10) 0.10284(14) 0.16733(3) 0.0473(3) Uani 1 1 d .
O2 O -0.0112(8) 0.5317(15) 0.0734(3) 0.067(3) Uani 1 1 d .
O1 O -0.0159(8) 0.6890(15) 0.0140(3) 0.064(3) Uani 1 1 d .
O3 O 0.1762(17) 0.388(2) 0.1388(6) 0.123(5) Uiso 1 1 d .
O4 O 0.1524(8) 0.0902(12) 0.1917(3) 0.048(2) Uani 1 1 d .
O5 O 0.3525(8) -0.1517(13) 0.2121(2) 0.049(2) Uani 1 1 d .
O6 O 0.6187(7) -0.1925(10) 0.1702(2) 0.0313(18) Uani 1 1 d .
O7 O 0.8328(8) -0.2045(12) 0.1948(3) 0.052(3) Uani 1 1 d .
O8 O 0.7376(9) 0.3717(13) 0.1761(3) 0.062(3) Uani 1 1 d .
O9 O 0.6467(11) 0.1486(13) 0.1981(3) 0.069(3) Uani 1 1 d .
O10 O 0.5259(10) 0.3291(15) 0.1669(4) 0.089(4) Uani 1 1 d .
O11 O -0.3796(11) 0.878(2) -0.0829(3) 0.082(4) Uani 1 1 d .
O12 O -0.2814(9) 1.0598(17) -0.0439(3) 0.079(4) Uani 1 1 d .
O13 O -0.3010(12) 1.0997(16) -0.1095(3) 0.079(4) Uani 1 1 d .
N1 N -0.4359(9) 0.7082(12) 0.0207(3) 0.034(2) Uani 1 1 d .
N2 N 0.7191(9) 0.0662(12) 0.0654(3) 0.033(2) Uani 1 1 d .
N3 N -0.3192(12) 1.014(2) -0.0787(4) 0.063(4) Uani 1 1 d .
N4 N 0.6381(11) 0.2827(15) 0.1802(3) 0.044(3) Uani 1 1 d .
C1 C -0.3009(10) 0.6974(15) 0.0174(3) 0.031(3) Uani 1 1 d .
H1 H -0.2602 0.7504 -0.0051 0.038 Uiso 1 1 calc R
C2 C -0.2201(10) 0.6099(15) 0.0463(3) 0.030(3) Uani 1 1 d .
C3 C -0.2810(11) 0.5302(15) 0.0798(3) 0.032(3) Uani 1 1 d .
H2 H -0.2297 0.4727 0.0999 0.038 Uiso 1 1 calc R
C4 C -0.4183(12) 0.5386(17) 0.0824(4) 0.043(3) Uani 1 1 d .
H3 H -0.4622 0.4839 0.1040 0.051 Uiso 1 1 calc R
C5 C -0.4905(11) 0.6286(18) 0.0529(4) 0.044(3) Uani 1 1 d .
H4 H -0.5835 0.6344 0.0556 0.053 Uiso 1 1 calc R
C6 C -0.0730(11) 0.6162(18) 0.0417(4) 0.043(3) Uani 1 1 d .
C9 C 0.084(2) 0.345(3) 0.1498(6) 0.096(6) Uiso 1 1 d .
H9 H 0.0473 0.2671 0.1291 0.115 Uiso 1 1 calc R
H10 H 0.0235 0.4404 0.1507 0.115 Uiso 1 1 calc R
C10 C 0.0796(15) 0.246(2) 0.1976(5) 0.063(4) Uiso 1 1 d .
H11 H -0.0125 0.2246 0.2055 0.075 Uiso 1 1 calc R
H12 H 0.1231 0.3149 0.2191 0.075 Uiso 1 1 calc R
C11 C 0.1378(14) -0.028(2) 0.2244(4) 0.061(4) Uani 1 1 d .
H13 H 0.0431 -0.0508 0.2287 0.073 Uiso 1 1 calc R
H14 H 0.1766 0.0164 0.2503 0.073 Uiso 1 1 calc R
C12 C 0.2089(12) -0.187(2) 0.2124(4) 0.060(5) Uani 1 1 d .
H15 H 0.1905 -0.2755 0.2325 0.072 Uiso 1 1 calc R
H16 H 0.1778 -0.2241 0.1849 0.072 Uiso 1 1 calc R
C13 C 0.4273(13) -0.3028(18) 0.2043(4) 0.051(4) Uani 1 1 d .
H17 H 0.4064 -0.3430 0.1762 0.061 Uiso 1 1 calc R
H18 H 0.4013 -0.3895 0.2239 0.061 Uiso 1 1 calc R
C14 C 0.5749(12) -0.2709(17) 0.2087(4) 0.044(3) Uani 1 1 d .
H19 H 0.5933 -0.1970 0.2324 0.053 Uiso 1 1 calc R
H20 H 0.6227 -0.3761 0.2134 0.053 Uiso 1 1 calc R
C15 C 0.7511(12) -0.1631(16) 0.1684(4) 0.040(3) Uani 1 1 d .
C16 C 0.7862(10) -0.0787(15) 0.1293(3) 0.031(3) Uani 1 1 d .
C17 C 0.9211(11) -0.0635(16) 0.1172(4) 0.041(3) Uani 1 1 d .
H21 H 0.9902 -0.1050 0.1344 0.049 Uiso 1 1 calc R
C18 C 0.9510(12) 0.0132(18) 0.0794(4) 0.049(4) Uani 1 1 d .
H22 H 1.0398 0.0215 0.0710 0.059 Uiso 1 1 calc R
C19 C 0.8483(10) 0.0767(16) 0.0547(4) 0.035(3) Uani 1 1 d .
H23 H 0.8692 0.1290 0.0296 0.042 Uiso 1 1 calc R
C20 C 0.6881(10) -0.0092(14) 0.1019(3) 0.027(3) Uani 1 1 d .
H24 H 0.5981 -0.0155 0.1092 0.032 Uiso 1 1 calc R
C8 C 0.186(3) 0.448(4) 0.1033(9) 0.137(9) Uiso 1 1 d .
H7 H 0.2202 0.3492 0.0892 0.165 Uiso 1 1 calc R
H8 H 0.2650 0.5174 0.1082 0.165 Uiso 1 1 calc R
C7 C 0.1355(18) 0.526(3) 0.0711(6) 0.091(6) Uiso 1 1 d .
H5 H 0.1611 0.4684 0.0457 0.109 Uiso 1 1 calc R
H6 H 0.1710 0.6399 0.0702 0.109 Uiso 1 1 calc R

loop_
_atom_site_aniso_label
_atom_site_aniso_U_11
_atom_site_aniso_U_22
_atom_site_aniso_U_33
_atom_site_aniso_U_23
_atom_site_aniso_U_13
_atom_site_aniso_U_12
Ag1 0.0331(5) 0.0577(7) 0.0349(5) 0.0050(5) -0.0087(4) 0.0081(5)
Ag2 0.0502(6) 0.0495(7) 0.0427(6) -0.0059(5) 0.0102(4) -0.0189(5)
O2 0.031(5) 0.131(10) 0.039(5) 0.040(6) 0.008(4) 0.031(5)
O1 0.032(5) 0.105(9) 0.054(6) 0.039(6) -0.003(4) 0.005(5)
O4 0.040(5) 0.061(6) 0.043(5) -0.011(5) 0.009(4) -0.015(5)
O5 0.037(5) 0.076(7) 0.034(5) 0.008(5) -0.004(4) -0.019(5)
O6 0.034(4) 0.031(5) 0.029(4) 0.008(4) -0.009(3) -0.001(4)
O7 0.044(5) 0.066(7) 0.045(5) 0.019(5) -0.030(4) -0.012(5)
O8 0.051(6) 0.075(8) 0.059(6) 0.005(5) -0.005(5) -0.024(5)
O9 0.107(8) 0.028(6) 0.072(7) 0.014(5) 0.010(6) 0.001(5)
O10 0.056(6) 0.065(8) 0.144(11) 0.054(8) -0.030(7) -0.024(6)
O11 0.051(7) 0.142(13) 0.051(7) 0.019(8) -0.002(5) 0.010(7)
O12 0.052(6) 0.151(12) 0.033(5) -0.011(6) -0.015(4) 0.030(6)
O13 0.120(9) 0.097(9) 0.019(5) 0.022(6) 0.016(5) 0.022(7)
N1 0.036(5) 0.036(6) 0.030(5) 0.002(5) -0.006(4) -0.010(5)
N2 0.034(5) 0.032(6) 0.031(5) -0.002(5) -0.007(4) -0.001(4)
N3 0.029(7) 0.124(14) 0.035(7) -0.013(8) -0.007(5) 0.030(7)
N4 0.048(7) 0.048(8) 0.036(6) 0.004(5) -0.001(5) -0.012(6)
C1 0.021(5) 0.038(8) 0.034(6) 0.010(5) 0.004(5) 0.002(5)
C2 0.029(6) 0.031(7) 0.031(6) -0.001(5) 0.003(5) 0.007(5)
C3 0.041(7) 0.034(7) 0.019(6) 0.006(5) -0.002(5) -0.001(5)
C4 0.038(7) 0.049(9) 0.041(7) 0.009(6) 0.003(6) -0.006(6)
C5 0.027(6) 0.064(10) 0.042(7) -0.001(7) -0.007(5) -0.001(6)
C6 0.031(6) 0.062(10) 0.035(7) 0.021(7) -0.001(5) 0.012(6)
C11 0.054(9) 0.105(14) 0.024(7) 0.008(8) -0.001(6) -0.017(9)
C12 0.035(7) 0.092(13) 0.053(8) 0.030(9) -0.015(6) -0.036(8)
C13 0.058(9) 0.052(10) 0.041(8) 0.006(7) -0.003(6) -0.012(8)
C14 0.055(8) 0.035(8) 0.041(7) 0.011(6) 0.000(6) -0.007(6)
C15 0.048(7) 0.021(7) 0.049(8) 0.005(6) -0.016(6) -0.008(6)
C16 0.029(6) 0.032(7) 0.032(6) -0.007(5) -0.010(5) -0.002(5)
C17 0.023(6) 0.041(8) 0.059(8) 0.007(7) -0.015(6) -0.003(5)
C18 0.024(6) 0.069(10) 0.053(8) 0.018(8) 0.001(6) -0.006(6)
C19 0.021(6) 0.043(8) 0.040(7) -0.012(6) 0.002(5) -0.003(5)
C20 0.020(5) 0.024(7) 0.036(6) 0.005(5) -0.006(5) -0.003(5)

loop_
_atom_type_symbol
_atom_type_description
_atom_type_scat_dispersion_real
_atom_type_scat_dispersion_imag
_atom_type_scat_source
C C 0.0033 0.0016 'International Tables Vol C Tables 4.2.6.8 and 6.1.1.4'
H H 0.0000 0.0000 'International Tables Vol C Tables 4.2.6.8 and 6.1.1.4'
Ag Ag -0.8971 1.1015 'International Tables Vol C Tables 4.2.6.8 and 6.1.1.4'
N N 0.0061 0.0033 'International Tables Vol C Tables 4.2.6.8 and 6.1.1.4'
O O 0.0106 0.0060 'International Tables Vol C Tables 4.2.6.8 and 6.1.1.4'

loop_
_geom_angle_atom_site_label_1
_geom_angle_atom_site_label_2
_geom_angle_atom_site_label_3
_geom_angle
_geom_angle_site_symmetry_1
_geom_angle_site_symmetry_3
N1 Ag1 N2 168.6(4) . 3_565
N1 Ag1 Ag1 81.2(2) . 3_475
N2 Ag1 Ag1 104.9(3) 3_565 3_475
O10 Ag2 O4 128.5(4) . .
O10 Ag2 O5 136.0(3) . .
O4 Ag2 O5 70.1(3) . .
O10 Ag2 O13 132.3(4) . 3_565
O4 Ag2 O13 85.5(3) . 3_565
O5 Ag2 O13 82.2(3) . 3_565
C6 O2 C7 114.5(11) . .
C9 O3 C8 121(2) . .
C11 O4 C10 114.4(10) . .
C11 O4 Ag2 112.1(8) . .
C10 O4 Ag2 118.7(8) . .
C13 O5 C12 110.6(11) . .
C13 O5 Ag2 120.6(7) . .
C12 O5 Ag2 106.8(7) . .
C15 O6 C14 115.1(9) . .
N4 O10 Ag2 108.6(8) . .
N3 O13 Ag2 100.4(10) . 3_565
C5 N1 C1 117.0(10) . .
C5 N1 Ag1 120.4(8) . .
C1 N1 Ag1 122.6(8) . .
C19 N2 C20 119.1(9) . .
C19 N2 Ag1 120.7(8) . 3_565
C20 N2 Ag1 120.2(7) . 3_565
O13 N3 O12 121.6(17) . .
O13 N3 O11 118.8(13) . .
O12 N3 O11 119.7(16) . .
O9 N4 O8 120.6(12) . .
O9 N4 O10 118.5(11) . .
O8 N4 O10 120.9(12) . .
N1 C1 C2 122.5(10) . .
N1 C1 H1 118.8 . .
C2 C1 H1 118.8 . .
C3 C2 C1 118.8(9) . .
C3 C2 C6 122.7(10) . .
C1 C2 C6 118.4(10) . .
C4 C3 C2 118.3(10) . .
C4 C3 H2 120.8 . .
C2 C3 H2 120.8 . .
C5 C4 C3 119.3(11) . .
C5 C4 H3 120.3 . .
C3 C4 H3 120.3 . .
N1 C5 C4 124.1(11) . .
N1 C5 H4 117.9 . .
C4 C5 H4 117.9 . .
O1 C6 O2 125.0(10) . .
O1 C6 C2 124.9(10) . .
O2 C6 C2 110.1(10) . .
O3 C9 C10 119(2) . .
O3 C9 H9 107.5 . .
C10 C9 H9 107.5 . .
O3 C9 H10 107.5 . .
C10 C9 H10 107.5 . .
H9 C9 H10 107.0 . .
C9 C10 O4 104.5(12) . .
C9 C10 H11 110.8 . .
O4 C10 H11 110.8 . .
C9 C10 H12 110.8 . .
O4 C10 H12 110.8 . .
H11 C10 H12 108.9 . .
O4 C11 C12 108.3(11) . .
O4 C11 H13 110.0 . .
C12 C11 H13 110.0 . .
O4 C11 H14 110.0 . .
C12 C11 H14 110.0 . .
H13 C11 H14 108.4 . .
O5 C12 C11 107.9(12) . .
O5 C12 H15 110.1 . .
C11 C12 H15 110.1 . .
O5 C12 H16 110.1 . .
C11 C12 H16 110.1 . .
H15 C12 H16 108.4 . .
O5 C13 C14 110.7(11) . .
O5 C13 H17 109.5 . .
C14 C13 H17 109.5 . .
O5 C13 H18 109.5 . .
C14 C13 H18 109.5 . .
H17 C13 H18 108.1 . .
O6 C14 C13 107.7(10) . .
O6 C14 H19 110.2 . .
C13 C14 H19 110.2 . .
O6 C14 H20 110.2 . .
C13 C14 H20 110.2 . .
H19 C14 H20 108.5 . .
O7 C15 O6 124.7(11) . .
O7 C15 C16 123.6(11) . .
O6 C15 C16 111.6(9) . .
C20 C16 C17 116.4(10) . .
C20 C16 C15 122.3(10) . .
C17 C16 C15 121.3(10) . .
C18 C17 C16 120.0(11) . .
C18 C17 H21 120.0 . .
C16 C17 H21 120.0 . .
C19 C18 C17 119.4(11) . .
C19 C18 H22 120.3 . .
C17 C18 H22 120.3 . .
N2 C19 C18 122.3(11) . .
N2 C19 H23 118.8 . .
C18 C19 H23 118.8 . .
N2 C20 C16 122.8(10) . .
N2 C20 H24 118.6 . .
C16 C20 H24 118.6 . .
O3 C8 C7 152(3) . .
O3 C8 H7 98.7 . .
C7 C8 H7 98.7 . .
O3 C8 H8 98.7 . .
C7 C8 H8 98.7 . .
H7 C8 H8 103.9 . .
C8 C7 O2 110.0(18) . .
C8 C7 H5 109.7 . .
O2 C7 H5 109.7 . .
C8 C7 H6 109.7 . .
O2 C7 H6 109.7 . .
H5 C7 H6 108.2 . .

loop_
_geom_bond_atom_site_label_1
_geom_bond_atom_site_label_2
_geom_bond_distance
_geom_bond_site_symmetry_2
Ag1 N1 2.140(9) .
Ag1 N2 2.163(9) 3_565
Ag1 Ag1 3.268(2) 3_475
Ag2 O10 2.292(10) .
Ag2 O4 2.430(8) .
Ag2 O5 2.495(9) .
Ag2 O13 2.565(12) 3_565
O2 C6 1.351(14) .
O2 C7 1.460(19) .
O1 C6 1.208(14) .
O3 C9 1.04(2) .
O3 C8 1.23(3) .
O4 C11 1.414(16) .
O4 C10 1.449(17) .
O5 C13 1.435(16) .
O5 C12 1.452(13) .
O6 C15 1.337(13) .
O6 C14 1.452(13) .
O7 C15 1.203(13) .
O8 N4 1.224(12) .
O9 N4 1.210(13) .
O10 N4 1.239(14) .
O11 N3 1.240(18) .
O12 N3 1.222(14) .
O13 N3 1.211(16) .
O13 Ag2 2.565(12) 3_565
N1 C5 1.331(15) .
N1 C1 1.349(13) .
N2 C19 1.337(13) .
N2 C20 1.349(14) .
N2 Ag1 2.163(9) 3_565
C1 C2 1.394(15) .
C1 H1 0.9300 .
C2 C3 1.392(15) .
C2 C6 1.471(15) .
C3 C4 1.369(15) .
C3 H2 0.9300 .
C4 C5 1.371(17) .
C4 H3 0.9300 .
C5 H4 0.9300 .
C9 C10 1.71(2) .
C9 H9 0.9700 .
C9 H10 0.9700 .
C10 H11 0.9700 .
C10 H12 0.9700 .
C11 C12 1.50(2) .
C11 H13 0.9700 .
C11 H14 0.9700 .
C12 H15 0.9700 .
C12 H16 0.9700 .
C13 C14 1.490(17) .
C13 H17 0.9700 .
C13 H18 0.9700 .
C14 H19 0.9700 .
C14 H20 0.9700 .
C15 C16 1.464(16) .
C16 C20 1.407(14) .
C16 C17 1.407(15) .
C17 C18 1.387(17) .
C17 H21 0.9300 .
C18 C19 1.371(16) .
C18 H22 0.9300 .
C19 H23 0.9300 .
C20 H24 0.9300 .
C8 C7 1.29(3) .
C8 H7 0.9700 .
C8 H8 0.9700 .
C7 H5 0.9700 .
C7 H6 0.9700 .

loop_
_geom_torsion_atom_site_label_1
_geom_torsion_atom_site_label_2
_geom_torsion_atom_site_label_3
_geom_torsion_atom_site_label_4
_geom_torsion
_geom_torsion_site_symmetry_1
O10 Ag2 O4 C11 -120.1(9) .
O5 Ag2 O4 C11 13.4(8) .
O13 Ag2 O4 C11 96.8(9) 3_565
O10 Ag2 O4 C10 16.8(10) .
O5 Ag2 O4 C10 150.4(9) .
O13 Ag2 O4 C10 -126.3(9) 3_565
O10 Ag2 O5 C13 -86.5(10) .
O4 Ag2 O5 C13 148.2(8) .
O13 Ag2 O5 C13 60.2(8) 3_565
O10 Ag2 O5 C12 146.2(9) .
O4 Ag2 O5 C12 20.9(8) .
O13 Ag2 O5 C12 -67.1(9) 3_565
O4 Ag2 O10 N4 134.9(9) .
O5 Ag2 O10 N4 33.5(13) .
O13 Ag2 O10 N4 -99.2(10) 3_565
N2 Ag1 N1 C5 -17(2) 3_565
Ag1 Ag1 N1 C5 106.2(9) 3_475
N2 Ag1 N1 C1 159.4(16) 3_565
Ag1 Ag1 N1 C1 -77.0(9) 3_475
Ag2 O13 N3 O12 173.4(10) 3_565
Ag2 O13 N3 O11 -7.8(14) 3_565
Ag2 O10 N4 O9 -14.6(15) .
Ag2 O10 N4 O8 166.9(9) .
C5 N1 C1 C2 -1.0(17) .
Ag1 N1 C1 C2 -177.9(9) .
N1 C1 C2 C3 0.2(18) .
N1 C1 C2 C6 -175.4(11) .
C1 C2 C3 C4 1.3(17) .
C6 C2 C3 C4 176.6(12) .
C2 C3 C4 C5 -1.9(18) .
C1 N1 C5 C4 0.4(18) .
Ag1 N1 C5 C4 177.3(10) .
C3 C4 C5 N1 1(2) .
C7 O2 C6 O1 -3(2) .
C7 O2 C6 C2 178.2(13) .
C3 C2 C6 O1 -177.2(13) .
C1 C2 C6 O1 -2(2) .
C3 C2 C6 O2 1.6(18) .
C1 C2 C6 O2 177.0(11) .
C8 O3 C9 C10 174(2) .
O3 C9 C10 O4 -67(3) .
C11 O4 C10 C9 -167.4(11) .
Ag2 O4 C10 C9 56.6(13) .
C10 O4 C11 C12 175.5(10) .
Ag2 O4 C11 C12 -45.6(12) .
C13 O5 C12 C11 175.1(10) .
Ag2 O5 C12 C11 -51.9(11) .
O4 C11 C12 O5 67.4(13) .
C12 O5 C13 C14 -173.5(10) .
Ag2 O5 C13 C14 60.9(12) .
C15 O6 C14 C13 -176.9(11) .
O5 C13 C14 O6 -80.1(13) .
C14 O6 C15 O7 4.1(18) .
C14 O6 C15 C16 -178.0(10) .
O7 C15 C16 C20 -170.3(12) .
O6 C15 C16 C20 11.8(16) .
O7 C15 C16 C17 9.9(19) .
O6 C15 C16 C17 -168.1(11) .
C20 C16 C17 C18 -1.5(18) .
C15 C16 C17 C18 178.4(12) .
C16 C17 C18 C19 1(2) .
C20 N2 C19 C18 0.1(17) .
Ag1 N2 C19 C18 -178.8(10) 3_565
C17 C18 C19 N2 -1(2) .
C19 N2 C20 C16 -0.3(16) .
Ag1 N2 C20 C16 178.6(8) 3_565
C17 C16 C20 N2 1.0(17) .
C15 C16 C20 N2 -178.8(11) .
C9 O3 C8 C7 28(7) .
O3 C8 C7 O2 -14(7) .
C6 O2 C7 C8 177.9(19) .
